data_7229485
loop_
_publ_author_name
'Takeda, Takashi'
'Noro, Shin-ichiro'
'Nakamura, Takayoshi'
'Suzuki, Yasutaka'
'Kawamata, Jun'
'Akutagawa, Tomoyuki'

_publ_section_title
;
 Selective MeCN/EtCN sorption and preferential inclusion of substituted
 benzenes in a cage structure with arylsulfonamide-armed anthraquinones
;
_journal_issue 1
_journal_name_full CrystEngComm
_journal_page_first 17
_journal_paper_doi 10.1039/C7CE01752A
_journal_volume 20
_journal_year 2018
_chemical_formula_moiety 'C78 H96 N4 O10 S4'
_chemical_formula_sum 'C78 H96 N4 O10 S4'
_chemical_formula_weight 1377.88
_space_group_crystal_system monoclinic
_space_group_IT_number 14
_space_group_name_Hall '-P 2yn'
_space_group_name_H-M_alt 'P 1 21/n 1'
_symmetry_space_group_name_Hall '-P 2yn'
_symmetry_space_group_name_H-M 'P 1 21/n 1'
_atom_sites_solution_hydrogens geom
_atom_sites_solution_primary direct
_atom_sites_solution_secondary difmap
_audit_update_record
;
2017-05-15 deposited with the CCDC.
2017-11-02 downloaded from the CCDC.
;
_cell_angle_alpha 90.0000
_cell_angle_beta 92.1146(10)
_cell_angle_gamma 90.0000
_cell_formula_units_Z 2
_cell_length_a 14.0762(3)
_cell_length_b 11.0705(2)
_cell_length_c 23.2945(5)
_cell_measurement_reflns_used 18356
_cell_measurement_temperature 100
_cell_measurement_theta_max 68.25
_cell_measurement_theta_min 3.14
_cell_volume 3627.52(13)
_computing_cell_refinement 'RAPID AUTO'
_computing_data_collection 'RAPID AUTO (Rigaku, ????)'
_computing_data_reduction 'RAPID AUTO'
_computing_molecular_graphics 'CrystalStructure 4.2.2'
_computing_publication_material 'CrystalStructure 4.2.2 (Rigaku, 2016)'
_computing_structure_refinement 'SHELXL Version 2014/7 (Sheldrick, 2008)'
_computing_structure_solution 'SIR2011 (Burla, et al., 2012)'
_diffrn_ambient_temperature 100
_diffrn_detector_area_resol_mean 10.000
_diffrn_measured_fraction_theta_full 0.990
_diffrn_measured_fraction_theta_max 0.988
_diffrn_measurement_device_type 'Rigaku R-AXIS RAPID'
_diffrn_measurement_method \w
_diffrn_radiation_type 'Cu K\a'
_diffrn_radiation_wavelength 1.54187
_diffrn_reflns_av_R_equivalents 0.0952
_diffrn_reflns_Laue_measured_fraction_full 0.990
_diffrn_reflns_Laue_measured_fraction_max 0.988
_diffrn_reflns_limit_h_max 16
_diffrn_reflns_limit_h_min -16
_diffrn_reflns_limit_k_max 12
_diffrn_reflns_limit_k_min -12
_diffrn_reflns_limit_l_max 27
_diffrn_reflns_limit_l_min -28
_diffrn_reflns_number 38367
_diffrn_reflns_point_group_measured_fraction_full 0.990
_diffrn_reflns_point_group_measured_fraction_max 0.988
_diffrn_reflns_theta_full 67.687
_diffrn_reflns_theta_max 68.253
_diffrn_reflns_theta_min 3.611
_diffrn_standards_number 0
_exptl_absorpt_coefficient_mu 1.692
_exptl_absorpt_correction_T_max 0.713
_exptl_absorpt_correction_T_min 0.680
_exptl_absorpt_correction_type numerical
_exptl_absorpt_process_details 'NUMABS (Rigaku, 1999)'
_exptl_crystal_colour purple
_exptl_crystal_density_diffrn 1.261
_exptl_crystal_density_method 'not measured'
_exptl_crystal_description block
_exptl_crystal_F_000 1472.00
_exptl_crystal_recrystallization_method 'Re-crystallisation from solvent'
_exptl_crystal_size_max 0.250
_exptl_crystal_size_mid 0.200
_exptl_crystal_size_min 0.200
_refine_diff_density_max 0.46
_refine_diff_density_min -0.65
_refine_ls_extinction_method none
_refine_ls_goodness_of_fit_ref 0.994
_refine_ls_hydrogen_treatment constr
_refine_ls_number_parameters 439
_refine_ls_number_reflns 6571
_refine_ls_number_restraints 0
_refine_ls_R_factor_all 0.1221
_refine_ls_R_factor_gt 0.0870
_refine_ls_shift/su_max 0.000
_refine_ls_structure_factor_coef Fsqd
_refine_ls_weighting_details 'w = 1/[\s^2^(Fo^2^)+(0.1284P)^2^] where P=(Fo^2^+2Fc^2^)/3'
_refine_ls_weighting_scheme calc
_refine_ls_wR_factor_gt 0.2155
_refine_ls_wR_factor_ref 0.2324
_reflns_Friedel_coverage 0.000
_reflns_number_gt 3933
_reflns_number_total 6571
_reflns_threshold_expression F^2^>2.0\s(F^2^)
_cod_data_source_file c7ce01752a2.cif
_cod_data_source_block 160619TT
_cod_depositor_comments 'Adding full bibliography for 7229477--7229489.cif.'
_cod_original_cell_volume 3627.51(13)
_cod_database_code 7229485

loop_
_space_group_symop_id
_space_group_symop_operation_xyz
1 +X,+Y,+Z
2 1/2-X,1/2+Y,1/2-Z
3 -X,-Y,-Z
4 -1/2+X,-1/2-Y,-1/2+Z

loop_
_atom_site_label
_atom_site_type_symbol
_atom_site_fract_x
_atom_site_fract_y
_atom_site_fract_z
_atom_site_U_iso_or_equiv
_atom_site_adp_type
_atom_site_occupancy
_atom_site_site_symmetry_order
_atom_site_calc_flag
_atom_site_refinement_flags_posn
_atom_site_refinement_flags_adp
S1 S -0.13729(8) 0.06204(10) 0.93853(5) 0.0358(3) Uani 1 1 d . .
S2 S -0.21827(8) 0.70727(11) 0.83326(5) 0.0429(3) Uani 1 1 d . .
O1 O -0.23493(19) 0.0753(3) 0.92092(12) 0.0397(7) Uani 1 1 d . .
O2 O 0.0229(2) 0.2746(3) 1.04076(12) 0.0400(8) Uani 1 1 d . .
O3 O -0.1080(2) -0.0302(3) 0.97784(12) 0.0392(7) Uani 1 1 d . .
O4 O -0.2126(2) 0.8364(3) 0.83576(13) 0.0509(9) Uani 1 1 d . .
O5 O -0.30931(19) 0.6488(3) 0.83160(12) 0.0462(8) Uani 1 1 d . .
N1 N -0.1582(2) 0.6630(3) 0.89083(15) 0.0397(9) Uani 1 1 d . .
H1A H -0.1316 0.7209 0.9117 0.048 Uiso 1 1 calc R U
N2 N -0.1013(2) 0.1887(3) 0.97099(14) 0.0369(9) Uani 1 1 d . .
H2A H -0.0706 0.1800 1.0043 0.044 Uiso 1 1 calc R U
C1 C -0.1979(3) 0.4487(4) 0.89021(18) 0.0397(11) Uani 1 1 d . .
H1 H -0.2462 0.4641 0.8616 0.048 Uiso 1 1 calc R U
C2 C -0.0730(3) 0.5211(4) 0.95443(18) 0.0341(10) Uani 1 1 d . .
C3 C -0.1431(3) 0.5446(4) 0.91176(18) 0.0349(10) Uani 1 1 d . .
C4 C -0.0597(3) 0.4018(4) 0.97545(17) 0.0324(10) Uani 1 1 d . .
C5 C 0.0131(3) 0.3796(4) 1.02117(18) 0.0342(10) Uani 1 1 d . .
C6 C -0.0684(3) 0.0529(4) 0.87750(17) 0.0321(10) Uani 1 1 d . .
C7 C -0.1838(3) 0.3331(4) 0.90937(17) 0.0345(10) Uani 1 1 d . .
H7 H -0.2220 0.2696 0.8937 0.041 Uiso 1 1 calc R U
C8 C 0.0438(3) 0.0410(4) 0.78033(18) 0.0342(10) Uani 1 1 d . .
C9 C 0.1501(3) 0.4408(5) 0.8905(2) 0.0429(12) Uani 1 1 d . .
C10 C -0.0498(3) 0.0823(4) 0.77680(19) 0.0420(11) Uani 1 1 d . .
H10 H -0.0759 0.1073 0.7405 0.050 Uiso 1 1 calc R U
C11 C -0.1705(3) 0.5445(4) 0.75025(19) 0.0405(11) Uani 1 1 d . .
H11 H -0.2165 0.4923 0.7658 0.049 Uiso 1 1 calc R U
C12 C 0.0248(3) 0.0127(4) 0.88296(19) 0.0407(11) Uani 1 1 d . .
H12 H 0.0506 -0.0123 0.9193 0.049 Uiso 1 1 calc R U
C13 C -0.0391(3) 0.6952(5) 0.7047(2) 0.0540(13) Uani 1 1 d . .
H13 H 0.0055 0.7488 0.6886 0.065 Uiso 1 1 calc R U
C14 C -0.1057(3) 0.0881(4) 0.82395(18) 0.0381(11) Uani 1 1 d . .
H14 H -0.1694 0.1160 0.8200 0.046 Uiso 1 1 calc R U
C15 C -0.1141(3) 0.3073(4) 0.95164(17) 0.0344(10) Uani 1 1 d . .
C16 C 0.1576(3) 0.5661(5) 0.88480(19) 0.0449(12) Uani 1 1 d . .
C17 C 0.2261(3) 0.6290(4) 0.9175(2) 0.0435(12) Uani 1 1 d . .
C18 C -0.1198(3) 0.5071(4) 0.70444(19) 0.0423(11) Uani 1 1 d . .
H18 H -0.1315 0.4291 0.6887 0.051 Uiso 1 1 calc R U
C19 C 0.1075(3) 0.0402(4) 0.72895(19) 0.0409(11) Uani 1 1 d . .
C20 C 0.1682(3) 0.1571(4) 0.7318(2) 0.0479(12) Uani 1 1 d . .
H20A H 0.2101 0.1592 0.6991 0.058 Uiso 1 1 calc R U
H20B H 0.1262 0.2277 0.7303 0.058 Uiso 1 1 calc R U
H20C H 0.2067 0.1582 0.7677 0.058 Uiso 1 1 calc R U
C21 C 0.0485(3) 0.0371(4) 0.67210(18) 0.0471(12) Uani 1 1 d . .
H21A H 0.0913 0.0366 0.6398 0.057 Uiso 1 1 calc R U
H21B H 0.0091 -0.0359 0.6707 0.057 Uiso 1 1 calc R U
H21C H 0.0076 0.1086 0.6695 0.057 Uiso 1 1 calc R U
C22 C -0.1551(3) 0.6577(4) 0.77405(18) 0.0381(11) Uani 1 1 d . .
C23 C 0.0796(3) 0.0094(4) 0.83533(18) 0.0399(11) Uani 1 1 d . .
H23 H 0.1441 -0.0151 0.8398 0.048 Uiso 1 1 calc R U
C24 C 0.2866(3) 0.5673(5) 0.9560(2) 0.0494(13) Uani 1 1 d . .
C25 C -0.0513(3) 0.5807(4) 0.68017(19) 0.0432(12) Uani 1 1 d . .
C26 C 0.2095(3) 0.3797(4) 0.9294(2) 0.0470(12) Uani 1 1 d . .
C27 C 0.1755(3) -0.0706(4) 0.73119(19) 0.0476(13) Uani 1 1 d . .
H27A H 0.2157 -0.0692 0.6977 0.057 Uiso 1 1 calc R U
H27B H 0.2156 -0.0673 0.7664 0.057 Uiso 1 1 calc R U
H27C H 0.1379 -0.1452 0.7308 0.057 Uiso 1 1 calc R U
C28 C 0.2785(3) 0.4421(5) 0.9629(2) 0.0492(13) Uani 1 1 d . .
C29 C -0.0887(3) 0.7338(4) 0.7512(2) 0.0489(13) Uani 1 1 d . .
H29 H -0.0773 0.8115 0.7672 0.059 Uiso 1 1 calc R U
C30 C 0.0057(3) 0.5414(5) 0.6291(2) 0.0478(12) Uani 1 1 d . .
C31 C -0.0229(3) 0.4148(5) 0.6059(2) 0.0598(15) Uani 1 1 d . .
H31A H 0.0160 0.3944 0.5732 0.072 Uiso 1 1 calc R U
H31B H -0.0126 0.3545 0.6363 0.072 Uiso 1 1 calc R U
H31C H -0.0902 0.4152 0.5935 0.072 Uiso 1 1 calc R U
C32 C -0.0092(4) 0.6315(5) 0.5795(2) 0.0606(15) Uani 1 1 d . .
H32A H 0.0276 0.6056 0.5468 0.073 Uiso 1 1 calc R U
H32B H -0.0769 0.6345 0.5679 0.073 Uiso 1 1 calc R U
H32C H 0.0120 0.7119 0.5920 0.073 Uiso 1 1 calc R U
C33 C 0.2373(4) 0.7651(5) 0.9091(3) 0.0701(16) Uani 1 1 d . .
H33A H 0.2042 0.8081 0.9393 0.084 Uiso 1 1 calc R U
H33B H 0.2099 0.7882 0.8714 0.084 Uiso 1 1 calc R U
H33C H 0.3049 0.7863 0.9113 0.084 Uiso 1 1 calc R U
C34 C 0.0919(3) 0.6302(5) 0.8417(2) 0.0621(15) Uani 1 1 d . .
H34A H 0.1157 0.6199 0.8030 0.075 Uiso 1 1 calc R U
H34B H 0.0897 0.7165 0.8511 0.075 Uiso 1 1 calc R U
H34C H 0.0279 0.5958 0.8433 0.075 Uiso 1 1 calc R U
C35 C 0.2003(4) 0.2421(5) 0.9369(3) 0.0799(19) Uani 1 1 d . .
H35A H 0.2392 0.2009 0.9089 0.096 Uiso 1 1 calc R U
H35B H 0.1336 0.2184 0.9307 0.096 Uiso 1 1 calc R U
H35C H 0.2221 0.2195 0.9759 0.096 Uiso 1 1 calc R U
C36 C 0.1113(3) 0.5379(5) 0.6483(2) 0.0607(15) Uani 1 1 d . .
H36A H 0.1493 0.5127 0.6160 0.073 Uiso 1 1 calc R U
H36B H 0.1315 0.6185 0.6612 0.073 Uiso 1 1 calc R U
H36C H 0.1204 0.4804 0.6800 0.073 Uiso 1 1 calc R U
C37 C 0.0788(3) 0.3743(5) 0.8517(2) 0.0652(16) Uani 1 1 d . .
H37A H 0.0143 0.4001 0.8604 0.078 Uiso 1 1 calc R U
H37B H 0.0849 0.2871 0.8582 0.078 Uiso 1 1 calc R U
H37C H 0.0910 0.3926 0.8115 0.078 Uiso 1 1 calc R U
C38 C 0.3626(4) 0.6388(6) 0.9896(2) 0.0740(18) Uani 1 1 d . .
H38A H 0.3902 0.5884 1.0206 0.089 Uiso 1 1 calc R U
H38B H 0.3340 0.7110 1.0061 0.089 Uiso 1 1 calc R U
H38C H 0.4127 0.6630 0.9638 0.089 Uiso 1 1 calc R U
C39 C 0.3451(4) 0.3770(6) 1.0040(2) 0.081(2) Uani 1 1 d . .
H39A H 0.3391 0.4104 1.0427 0.097 Uiso 1 1 calc R U
H39B H 0.4105 0.3872 0.9919 0.097 Uiso 1 1 calc R U
H39C H 0.3291 0.2909 1.0043 0.097 Uiso 1 1 calc R U

loop_
_atom_site_aniso_label
_atom_site_aniso_U_11
_atom_site_aniso_U_22
_atom_site_aniso_U_33
_atom_site_aniso_U_23
_atom_site_aniso_U_13
_atom_site_aniso_U_12
S1 0.0414(6) 0.0311(7) 0.0349(6) -0.0022(5) 0.0018(5) -0.0033(5)
S2 0.0449(7) 0.0340(7) 0.0488(7) -0.0010(5) -0.0134(5) 0.0047(5)
O1 0.0398(16) 0.038(2) 0.0412(17) -0.0015(14) -0.0019(14) -0.0056(14)
O2 0.0490(18) 0.029(2) 0.0414(17) -0.0034(14) -0.0095(14) 0.0016(14)
O3 0.0457(17) 0.0337(19) 0.0385(17) 0.0005(14) 0.0031(14) -0.0029(14)
O4 0.059(2) 0.029(2) 0.063(2) -0.0034(16) -0.0215(17) 0.0094(15)
O5 0.0393(17) 0.043(2) 0.055(2) -0.0070(16) -0.0153(15) 0.0002(14)
N1 0.046(2) 0.025(2) 0.048(2) -0.0037(17) -0.0124(17) 0.0032(17)
N2 0.046(2) 0.031(2) 0.0333(19) -0.0014(16) -0.0053(16) -0.0054(17)
C1 0.039(2) 0.041(3) 0.039(2) -0.004(2) -0.005(2) -0.002(2)
C2 0.031(2) 0.033(3) 0.038(2) -0.004(2) 0.0019(18) 0.0017(19)
C3 0.036(2) 0.031(3) 0.037(2) -0.004(2) 0.0019(19) 0.0011(19)
C4 0.033(2) 0.029(3) 0.036(2) -0.0024(19) 0.0007(18) 0.0002(18)
C5 0.039(2) 0.027(3) 0.037(2) -0.005(2) 0.0013(19) 0.0041(19)
C6 0.038(2) 0.026(3) 0.032(2) -0.0009(18) -0.0031(18) -0.0004(19)
C7 0.039(2) 0.026(3) 0.038(2) -0.005(2) -0.0038(19) -0.0038(19)
C8 0.040(2) 0.027(3) 0.036(2) 0.0012(19) 0.0030(19) -0.0003(19)
C9 0.040(2) 0.045(3) 0.045(3) -0.008(2) 0.009(2) -0.010(2)
C10 0.042(2) 0.048(3) 0.035(2) 0.003(2) -0.006(2) 0.005(2)
C11 0.043(3) 0.037(3) 0.041(3) 0.005(2) -0.006(2) -0.006(2)
C12 0.046(3) 0.041(3) 0.035(2) 0.006(2) -0.002(2) 0.003(2)
C13 0.060(3) 0.046(4) 0.056(3) 0.007(3) -0.002(3) -0.014(3)
C14 0.035(2) 0.041(3) 0.038(2) -0.002(2) -0.0045(19) 0.005(2)
C15 0.039(2) 0.030(3) 0.035(2) -0.0016(19) 0.0045(18) -0.001(2)
C16 0.037(2) 0.057(4) 0.042(3) 0.001(2) 0.011(2) 0.006(2)
C17 0.051(3) 0.027(3) 0.054(3) -0.009(2) 0.017(2) -0.001(2)
C18 0.048(3) 0.032(3) 0.046(3) -0.004(2) -0.008(2) -0.002(2)
C19 0.043(3) 0.040(3) 0.040(3) 0.000(2) 0.005(2) 0.005(2)
C20 0.055(3) 0.036(3) 0.054(3) -0.002(2) 0.020(2) -0.009(2)
C21 0.054(3) 0.050(3) 0.038(3) 0.005(2) 0.008(2) 0.008(2)
C22 0.045(2) 0.029(3) 0.039(2) 0.004(2) -0.011(2) -0.002(2)
C23 0.041(3) 0.036(3) 0.042(3) 0.004(2) 0.000(2) 0.005(2)
C24 0.039(3) 0.066(4) 0.044(3) -0.015(3) 0.009(2) -0.010(3)
C25 0.040(2) 0.043(3) 0.045(3) 0.006(2) -0.011(2) -0.001(2)
C26 0.058(3) 0.038(3) 0.047(3) -0.001(2) 0.024(2) 0.000(2)
C27 0.042(3) 0.058(4) 0.043(3) -0.003(2) 0.007(2) 0.008(2)
C28 0.041(3) 0.065(4) 0.042(3) 0.004(3) 0.009(2) 0.015(3)
C29 0.064(3) 0.028(3) 0.055(3) 0.000(2) -0.006(3) -0.010(2)
C30 0.043(3) 0.053(4) 0.047(3) 0.003(2) 0.001(2) -0.004(2)
C31 0.058(3) 0.066(4) 0.056(3) -0.002(3) 0.010(3) -0.008(3)
C32 0.058(3) 0.068(4) 0.056(3) 0.011(3) 0.005(3) 0.001(3)
C33 0.075(4) 0.058(4) 0.079(4) -0.012(3) 0.019(3) -0.003(3)
C34 0.061(3) 0.072(4) 0.054(3) 0.009(3) 0.009(3) 0.014(3)
C35 0.102(5) 0.047(4) 0.092(5) 0.010(3) 0.018(4) -0.007(3)
C36 0.051(3) 0.065(4) 0.065(4) -0.001(3) 0.003(3) 0.001(3)
C37 0.058(3) 0.081(5) 0.057(3) -0.020(3) 0.013(3) -0.021(3)
C38 0.052(3) 0.104(5) 0.066(4) -0.011(4) 0.002(3) -0.022(3)
C39 0.065(4) 0.115(6) 0.063(4) 0.005(4) 0.006(3) 0.040(4)

loop_
_atom_type_symbol
_atom_type_description
_atom_type_scat_dispersion_real
_atom_type_scat_dispersion_imag
_atom_type_scat_source
C C 0.0181 0.0091
;
International Tables for Crystallography
(Vol. C, Tables 4.2.6.8 and 6.1.1.4)
;
H H 0.0000 0.0000
;
International Tables for Crystallography
(Vol. C, Table 6.1.1.4)
;
O O 0.0492 0.0322
;
International Tables for Crystallography
(Vol. C, Tables 4.2.6.8 and 6.1.1.4)
;
N N 0.0311 0.0180
;
International Tables for Crystallography
(Vol. C, Tables 4.2.6.8 and 6.1.1.4)
;
S S 0.3331 0.5567
;
International Tables for Crystallography
(Vol. C, Tables 4.2.6.8 and 6.1.1.4)
;

loop_
_geom_angle_atom_site_label_1
_geom_angle_atom_site_label_2
_geom_angle_atom_site_label_3
_geom_angle
_geom_angle_site_symmetry_3
O3 S1 O1 120.81(18) .
O3 S1 N2 103.69(17) .
O1 S1 N2 108.50(18) .
O3 S1 C6 108.94(19) .
O1 S1 C6 109.20(18) .
N2 S1 C6 104.41(19) .
O4 S2 O5 119.99(18) .
O4 S2 N1 103.86(18) .
O5 S2 N1 108.7(2) .
O4 S2 C22 108.3(2) .
O5 S2 C22 108.4(2) .
N1 S2 C22 106.80(19) .
C3 N1 S2 129.0(3) .
C3 N1 H1A 115.5 .
S2 N1 H1A 115.5 .
C15 N2 S1 127.7(3) .
C15 N2 H2A 116.1 .
S1 N2 H2A 116.1 .
C7 C1 C3 121.5(4) .
C7 C1 H1 119.2 .
C3 C1 H1 119.2 .
C3 C2 C4 119.9(4) .
C3 C2 C5 120.7(4) 3_567
C4 C2 C5 119.4(4) 3_567
C1 C3 C2 118.7(4) .
C1 C3 N1 120.5(4) .
C2 C3 N1 120.8(4) .
C15 C4 C2 119.8(4) .
C15 C4 C5 121.3(4) .
C2 C4 C5 119.0(4) .
O2 C5 C4 118.8(4) .
O2 C5 C2 119.6(4) 3_567
C4 C5 C2 121.6(4) 3_567
C12 C6 C14 119.8(4) .
C12 C6 S1 119.6(3) .
C14 C6 S1 120.6(3) .
C1 C7 C15 120.8(4) .
C1 C7 H7 119.6 .
C15 C7 H7 119.6 .
C10 C8 C23 116.2(4) .
C10 C8 C19 122.6(4) .
C23 C8 C19 120.9(4) .
C26 C9 C16 120.1(4) .
C26 C9 C37 121.5(5) .
C16 C9 C37 118.4(5) .
C14 C10 C8 122.4(4) .
C14 C10 H10 118.8 .
C8 C10 H10 118.8 .
C18 C11 C22 120.5(4) .
C18 C11 H11 119.8 .
C22 C11 H11 119.8 .
C23 C12 C6 119.4(4) .
C23 C12 H12 120.3 .
C6 C12 H12 120.3 .
C29 C13 C25 123.0(5) .
C29 C13 H13 118.5 .
C25 C13 H13 118.5 .
C10 C14 C6 119.7(4) .
C10 C14 H14 120.2 .
C6 C14 H14 120.2 .
C7 C15 N2 120.0(4) .
C7 C15 C4 119.2(4) .
N2 C15 C4 120.8(4) .
C17 C16 C9 119.8(4) .
C17 C16 C34 121.4(5) .
C9 C16 C34 118.8(4) .
C24 C17 C16 120.1(4) .
C24 C17 C33 120.1(5) .
C16 C17 C33 119.7(5) .
C11 C18 C25 121.7(4) .
C11 C18 H18 119.1 .
C25 C18 H18 119.1 .
C8 C19 C21 111.3(3) .
C8 C19 C20 107.5(4) .
C21 C19 C20 109.6(4) .
C8 C19 C27 111.0(4) .
C21 C19 C27 108.8(4) .
C20 C19 C27 108.6(4) .
C19 C20 H20A 109.5 .
C19 C20 H20B 109.5 .
H20A C20 H20B 109.5 .
C19 C20 H20C 109.5 .
H20A C20 H20C 109.5 .
H20B C20 H20C 109.5 .
C19 C21 H21A 109.5 .
C19 C21 H21B 109.5 .
H21A C21 H21B 109.5 .
C19 C21 H21C 109.5 .
H21A C21 H21C 109.5 .
H21B C21 H21C 109.5 .
C29 C22 C11 119.7(5) .
C29 C22 S2 118.9(4) .
C11 C22 S2 121.4(3) .
C12 C23 C8 122.5(4) .
C12 C23 H23 118.8 .
C8 C23 H23 118.8 .
C17 C24 C28 120.5(4) .
C17 C24 C38 118.5(5) .
C28 C24 C38 120.9(5) .
C13 C25 C18 116.0(5) .
C13 C25 C30 121.3(4) .
C18 C25 C30 122.7(4) .
C9 C26 C28 120.7(5) .
C9 C26 C35 120.4(5) .
C28 C26 C35 118.9(5) .
C19 C27 H27A 109.5 .
C19 C27 H27B 109.5 .
H27A C27 H27B 109.5 .
C19 C27 H27C 109.5 .
H27A C27 H27C 109.5 .
H27B C27 H27C 109.5 .
C24 C28 C26 118.8(4) .
C24 C28 C39 119.7(5) .
C26 C28 C39 121.4(5) .
C13 C29 C22 119.0(5) .
C13 C29 H29 120.5 .
C22 C29 H29 120.5 .
C25 C30 C32 109.9(4) .
C25 C30 C36 108.1(4) .
C32 C30 C36 109.8(4) .
C25 C30 C31 113.2(4) .
C32 C30 C31 107.4(4) .
C36 C30 C31 108.4(4) .
C30 C31 H31A 109.5 .
C30 C31 H31B 109.5 .
H31A C31 H31B 109.5 .
C30 C31 H31C 109.5 .
H31A C31 H31C 109.5 .
H31B C31 H31C 109.5 .
C30 C32 H32A 109.5 .
C30 C32 H32B 109.5 .
H32A C32 H32B 109.5 .
C30 C32 H32C 109.5 .
H32A C32 H32C 109.5 .
H32B C32 H32C 109.5 .
C17 C33 H33A 109.5 .
C17 C33 H33B 109.5 .
H33A C33 H33B 109.5 .
C17 C33 H33C 109.5 .
H33A C33 H33C 109.5 .
H33B C33 H33C 109.5 .
C16 C34 H34A 109.5 .
C16 C34 H34B 109.5 .
H34A C34 H34B 109.5 .
C16 C34 H34C 109.5 .
H34A C34 H34C 109.5 .
H34B C34 H34C 109.5 .
C26 C35 H35A 109.5 .
C26 C35 H35B 109.5 .
H35A C35 H35B 109.5 .
C26 C35 H35C 109.5 .
H35A C35 H35C 109.5 .
H35B C35 H35C 109.5 .
C30 C36 H36A 109.5 .
C30 C36 H36B 109.5 .
H36A C36 H36B 109.5 .
C30 C36 H36C 109.5 .
H36A C36 H36C 109.5 .
H36B C36 H36C 109.5 .
C9 C37 H37A 109.5 .
C9 C37 H37B 109.5 .
H37A C37 H37B 109.5 .
C9 C37 H37C 109.5 .
H37A C37 H37C 109.5 .
H37B C37 H37C 109.5 .
C24 C38 H38A 109.5 .
C24 C38 H38B 109.5 .
H38A C38 H38B 109.5 .
C24 C38 H38C 109.5 .
H38A C38 H38C 109.5 .
H38B C38 H38C 109.5 .
C28 C39 H39A 109.5 .
C28 C39 H39B 109.5 .
H39A C39 H39B 109.5 .
C28 C39 H39C 109.5 .
H39A C39 H39C 109.5 .
H39B C39 H39C 109.5 .

loop_
_geom_bond_atom_site_label_1
_geom_bond_atom_site_label_2
_geom_bond_distance
_geom_bond_site_symmetry_2
S1 O3 1.423(3) .
S1 O1 1.427(3) .
S1 N2 1.663(3) .
S1 C6 1.753(4) .
S2 O4 1.432(3) .
S2 O5 1.435(3) .
S2 N1 1.634(3) .
S2 C22 1.756(5) .
O2 C5 1.255(5) .
N1 C3 1.411(5) .
N1 H1A 0.8800 .
N2 C15 1.397(5) .
N2 H2A 0.8800 .
C1 C7 1.368(6) .
C1 C3 1.395(6) .
C1 H1 0.9500 .
C2 C3 1.399(5) .
C2 C4 1.419(6) .
C2 C5 1.485(6) 3_567
C4 C15 1.399(5) .
C4 C5 1.471(5) .
C5 C2 1.485(6) 3_567
C6 C12 1.386(5) .
C6 C14 1.391(5) .
C7 C15 1.394(5) .
C7 H7 0.9500 .
C8 C10 1.394(5) .
C8 C23 1.404(5) .
C8 C19 1.522(6) .
C9 C26 1.386(6) .
C9 C16 1.398(7) .
C9 C37 1.517(6) .
C10 C14 1.376(6) .
C10 H10 0.9500 .
C11 C18 1.369(6) .
C11 C22 1.385(6) .
C11 H11 0.9500 .
C12 C23 1.375(6) .
C12 H12 0.9500 .
C13 C29 1.377(7) .
C13 C25 1.398(6) .
C13 H13 0.9500 .
C14 H14 0.9500 .
C16 C17 1.393(6) .
C16 C34 1.516(6) .
C17 C24 1.393(6) .
C17 C33 1.528(7) .
C18 C25 1.398(6) .
C18 H18 0.9500 .
C19 C21 1.537(6) .
C19 C20 1.550(6) .
C19 C27 1.555(6) .
C20 H20A 0.9800 .
C20 H20B 0.9800 .
C20 H20C 0.9800 .
C21 H21A 0.9800 .
C21 H21B 0.9800 .
C21 H21C 0.9800 .
C22 C29 1.380(6) .
C23 H23 0.9500 .
C24 C28 1.401(7) .
C24 C38 1.524(6) .
C25 C30 1.522(6) .
C26 C28 1.404(6) .
C26 C35 1.539(7) .
C27 H27A 0.9800 .
C27 H27B 0.9800 .
C27 H27C 0.9800 .
C28 C39 1.500(6) .
C29 H29 0.9500 .
C30 C32 1.536(6) .
C30 C36 1.537(6) .
C30 C31 1.550(7) .
C31 H31A 0.9800 .
C31 H31B 0.9800 .
C31 H31C 0.9800 .
C32 H32A 0.9800 .
C32 H32B 0.9800 .
C32 H32C 0.9800 .
C33 H33A 0.9800 .
C33 H33B 0.9800 .
C33 H33C 0.9800 .
C34 H34A 0.9800 .
C34 H34B 0.9800 .
C34 H34C 0.9800 .
C35 H35A 0.9800 .
C35 H35B 0.9800 .
C35 H35C 0.9800 .
C36 H36A 0.9800 .
C36 H36B 0.9800 .
C36 H36C 0.9800 .
C37 H37A 0.9800 .
C37 H37B 0.9800 .
C37 H37C 0.9800 .
C38 H38A 0.9800 .
C38 H38B 0.9800 .
C38 H38C 0.9800 .
C39 H39A 0.9800 .
C39 H39B 0.9800 .
C39 H39C 0.9800 .

loop_
_geom_hbond_atom_site_label_D
_geom_hbond_atom_site_label_H
_geom_hbond_atom_site_label_A
_geom_hbond_site_symmetry_A
_geom_hbond_distance_DA
_geom_hbond_distance_DH
_geom_hbond_distance_HA
_geom_hbond_angle_DHA
_geom_hbond_publ_flag
N1 H1A O2 3_567 2.532(4) 0.880 1.854 132.4 no
N2 H2A O2 . 2.529(4) 0.880 1.860 131.3 no

loop_
_geom_torsion_atom_site_label_1
_geom_torsion_atom_site_label_2
_geom_torsion_atom_site_label_3
_geom_torsion_atom_site_label_4
_geom_torsion
_geom_torsion_site_symmetry_1
_geom_torsion_site_symmetry_4
O4 S2 N1 C3 177.3(4) . .
O5 S2 N1 C3 48.4(4) . .
C22 S2 N1 C3 -68.3(4) . .
O3 S1 N2 C15 -178.3(3) . .
O1 S1 N2 C15 -48.7(4) . .
C6 S1 N2 C15 67.6(4) . .
C7 C1 C3 C2 -0.8(6) . .
C7 C1 C3 N1 179.2(4) . .
C4 C2 C3 C1 -0.8(6) . .
C5 C2 C3 C1 -179.7(4) 3_567 .
C4 C2 C3 N1 179.2(4) . .
C5 C2 C3 N1 0.3(6) 3_567 .
S2 N1 C3 C1 -14.3(6) . .
S2 N1 C3 C2 165.7(3) . .
C3 C2 C4 C15 2.7(6) . .
C5 C2 C4 C15 -178.4(4) 3_567 .
C3 C2 C4 C5 -178.7(4) . .
C5 C2 C4 C5 0.2(6) 3_567 .
C15 C4 C5 O2 -3.4(6) . .
C2 C4 C5 O2 178.1(4) . .
C15 C4 C5 C2 178.3(4) . 3_567
C2 C4 C5 C2 -0.2(6) . 3_567
O3 S1 C6 C12 -31.6(4) . .
O1 S1 C6 C12 -165.4(3) . .
N2 S1 C6 C12 78.7(4) . .
O3 S1 C6 C14 149.8(3) . .
O1 S1 C6 C14 16.0(4) . .
N2 S1 C6 C14 -99.9(4) . .
C3 C1 C7 C15 0.5(7) . .
C23 C8 C10 C14 -2.2(7) . .
C19 C8 C10 C14 -176.9(4) . .
C14 C6 C12 C23 0.7(6) . .
S1 C6 C12 C23 -177.9(3) . .
C8 C10 C14 C6 0.6(7) . .
C12 C6 C14 C10 0.2(6) . .
S1 C6 C14 C10 178.8(3) . .
C1 C7 C15 N2 179.4(4) . .
C1 C7 C15 C4 1.4(6) . .
S1 N2 C15 C7 18.9(6) . .
S1 N2 C15 C4 -163.2(3) . .
C2 C4 C15 C7 -3.0(6) . .
C5 C4 C15 C7 178.5(4) . .
C2 C4 C15 N2 179.0(4) . .
C5 C4 C15 N2 0.5(6) . .
C26 C9 C16 C17 1.1(6) . .
C37 C9 C16 C17 -176.5(4) . .
C26 C9 C16 C34 179.8(4) . .
C37 C9 C16 C34 2.2(6) . .
C9 C16 C17 C24 -0.2(6) . .
C34 C16 C17 C24 -178.8(4) . .
C9 C16 C17 C33 177.1(4) . .
C34 C16 C17 C33 -1.5(6) . .
C22 C11 C18 C25 0.1(6) . .
C10 C8 C19 C21 -23.9(6) . .
C23 C8 C19 C21 161.7(4) . .
C10 C8 C19 C20 96.1(5) . .
C23 C8 C19 C20 -78.4(5) . .
C10 C8 C19 C27 -145.2(4) . .
C23 C8 C19 C27 40.3(6) . .
C18 C11 C22 C29 0.4(6) . .
C18 C11 C22 S2 -179.4(3) . .
O4 S2 C22 C29 19.8(4) . .
O5 S2 C22 C29 151.4(3) . .
N1 S2 C22 C29 -91.6(4) . .
O4 S2 C22 C11 -160.4(3) . .
O5 S2 C22 C11 -28.8(4) . .
N1 S2 C22 C11 88.2(4) . .
C6 C12 C23 C8 -2.5(7) . .
C10 C8 C23 C12 3.2(7) . .
C19 C8 C23 C12 178.0(4) . .
C16 C17 C24 C28 -1.0(7) . .
C33 C17 C24 C28 -178.3(4) . .
C16 C17 C24 C38 178.0(4) . .
C33 C17 C24 C38 0.8(7) . .
C29 C13 C25 C18 1.9(7) . .
C29 C13 C25 C30 -179.5(4) . .
C11 C18 C25 C13 -1.2(6) . .
C11 C18 C25 C30 -179.8(4) . .
C16 C9 C26 C28 -0.8(7) . .
C37 C9 C26 C28 176.7(4) . .
C16 C9 C26 C35 178.7(4) . .
C37 C9 C26 C35 -3.8(7) . .
C17 C24 C28 C26 1.3(7) . .
C38 C24 C28 C26 -177.7(4) . .
C17 C24 C28 C39 179.3(4) . .
C38 C24 C28 C39 0.3(7) . .
C9 C26 C28 C24 -0.4(7) . .
C35 C26 C28 C24 -179.9(4) . .
C9 C26 C28 C39 -178.4(4) . .
C35 C26 C28 C39 2.1(7) . .
C25 C13 C29 C22 -1.5(7) . .
C11 C22 C29 C13 0.2(7) . .
S2 C22 C29 C13 -179.9(3) . .
C13 C25 C30 C32 -56.3(5) . .
C18 C25 C30 C32 122.2(5) . .
C13 C25 C30 C36 63.6(6) . .
C18 C25 C30 C36 -117.9(5) . .
C13 C25 C30 C31 -176.3(4) . .
C18 C25 C30 C31 2.2(6) . .
